data_1513640
loop_
_publ_author_name
'Jim\'enez, \'Angel J.'
'Lin, Mei-Jin'
'Burschka, Christian'
'Becker, Johannes'
'Settels, Volker'
'Engels, Bernd'
'W\"urthner, Frank'

_publ_section_title
;
 Structure--property relationships for 1,7-diphenoxy-perylene bisimides in
 solution and in the solid state
;
_journal_issue 2
_journal_name_full 'Chemical Science'
_journal_page_first 608
_journal_paper_doi 10.1039/c3sc52344f
_journal_volume 5
_journal_year 2014
_chemical_formula_moiety 'C60 H62 N2 O6'
_chemical_formula_sum 'C60 H62 N2 O6'
_chemical_formula_weight 907.12
_chemical_name_systematic
; 
 ? 
;
_space_group_IT_number 33
_symmetry_cell_setting orthorhombic
_symmetry_space_group_name_Hall 'P 2c -2n'
_symmetry_space_group_name_H-M 'P n a 21'
_atom_sites_solution_hydrogens geom
_atom_sites_solution_primary direct
_atom_sites_solution_secondary difmap
_audit_creation_method SHELXL-97
_cell_angle_alpha 90.00
_cell_angle_beta 90.00
_cell_angle_gamma 90.00
_cell_formula_units_Z 4
_cell_length_a 22.956(2)
_cell_length_b 9.4115(19)
_cell_length_c 22.7754(8)
_cell_measurement_reflns_used 7874
_cell_measurement_temperature 100(2)
_cell_measurement_theta_max 26.44
_cell_measurement_theta_min 2.34
_cell_volume 4920.6(11)
_computing_cell_refinement Bruker-SAINT
_computing_data_collection Bruker-SAINT
_computing_data_reduction Bruker-SAINT
_computing_molecular_graphics CCDC-Mercury
_computing_publication_material Bruker-SHELXTL
_computing_structure_refinement 'SHELXL-97 (Sheldrick, 2008)'
_computing_structure_solution 'SHELXS-97 (Sheldrick, 2008)'
_diffrn_ambient_temperature 100(2)
_diffrn_measured_fraction_theta_full 0.999
_diffrn_measured_fraction_theta_max 0.999
_diffrn_measurement_device_type Bruker-Kappa_CCD_Apex2
_diffrn_measurement_method omega_and_phi_scans
_diffrn_radiation_monochromator MONTEL_multi_layer_optics
_diffrn_radiation_source rotating_anode
_diffrn_radiation_type MoK\a
_diffrn_radiation_wavelength 0.71073
_diffrn_reflns_av_R_equivalents 0.0407
_diffrn_reflns_av_sigmaI/netI 0.0317
_diffrn_reflns_limit_h_max 28
_diffrn_reflns_limit_h_min -28
_diffrn_reflns_limit_k_max 11
_diffrn_reflns_limit_k_min -11
_diffrn_reflns_limit_l_max 28
_diffrn_reflns_limit_l_min -28
_diffrn_reflns_number 63885
_diffrn_reflns_theta_full 26.37
_diffrn_reflns_theta_max 26.37
_diffrn_reflns_theta_min 1.77
_exptl_absorpt_coefficient_mu 0.078
_exptl_absorpt_correction_T_max 0.9922
_exptl_absorpt_correction_T_min 0.9784
_exptl_absorpt_correction_type multi-scan
_exptl_absorpt_process_details Bruker-SADABS
_exptl_crystal_colour red
_exptl_crystal_density_diffrn 1.224
_exptl_crystal_density_method 'not measured'
_exptl_crystal_description block
_exptl_crystal_F_000 1936
_exptl_crystal_size_max 0.28
_exptl_crystal_size_mid 0.17
_exptl_crystal_size_min 0.10
_exptl_transmission_factor_max .7454
_exptl_transmission_factor_min .6585
_refine_diff_density_max 0.350
_refine_diff_density_min -0.312
_refine_diff_density_rms 0.053
_refine_ls_abs_structure_details 'Flack H D (1983), Acta Cryst. A39, 876-881'
_refine_ls_abs_structure_Flack 0.2(9)
_refine_ls_extinction_method none
_refine_ls_goodness_of_fit_ref 1.065
_refine_ls_hydrogen_treatment constr
_refine_ls_matrix_type full
_refine_ls_number_parameters 725
_refine_ls_number_reflns 10041
_refine_ls_number_restraints 263
_refine_ls_restrained_S_all 1.076
_refine_ls_R_factor_all 0.0661
_refine_ls_R_factor_gt 0.0537
_refine_ls_shift/su_max 0.001
_refine_ls_shift/su_mean 0.000
_refine_ls_structure_factor_coef Fsqd
_refine_ls_weighting_details 'calc w=1/[\s^2^(Fo^2^)+(0.0863P)^2^+0.4775P] where P=(Fo^2^+2Fc^2^)/3'
_refine_ls_weighting_scheme calc
_refine_ls_wR_factor_gt 0.1315
_refine_ls_wR_factor_ref 0.1382
_reflns_number_gt 8289
_reflns_number_total 10041
_reflns_threshold_expression >2sigma(I)
_cod_data_source_file c3sc52344f.txt
_cod_data_source_block kr673t-
_cod_original_cell_volume 4920.7(11)
_cod_original_sg_symbol_H-M Pna21
_cod_database_code 1513640

loop_
_symmetry_equiv_pos_as_xyz
'x, y, z'
'-x, -y, z+1/2'
'x+1/2, -y+1/2, z'
'-x+1/2, y+1/2, z+1/2'

loop_
_atom_site_label
_atom_site_type_symbol
_atom_site_fract_x
_atom_site_fract_y
_atom_site_fract_z
_atom_site_U_iso_or_equiv
_atom_site_adp_type
_atom_site_occupancy
_atom_site_symmetry_multiplicity
_atom_site_calc_flag
_atom_site_refinement_flags
_atom_site_disorder_assembly
_atom_site_disorder_group
N1 N 0.29787(8) 0.0183(2) 0.55771(8) 0.0287(4) Uani 1 1 d U A 1
C1 C 0.34580(10) 0.0307(3) 0.59530(10) 0.0309(5) Uani 1 1 d . A 1
O1 O 0.39509(8) 0.0441(2) 0.57650(7) 0.0424(4) Uani 1 1 d . A 1
C2 C 0.33400(10) 0.0275(2) 0.65945(9) 0.0278(5) Uani 1 1 d . A 1
C3 C 0.37981(10) 0.0358(3) 0.69815(10) 0.0350(6) Uani 1 1 d . A 1
H3 H 0.4185 0.0412 0.6836 0.042 Uiso 1 1 calc R A 1
C4 C 0.36995(11) 0.0362(3) 0.75809(10) 0.0327(5) Uani 1 1 d . A 1
H4 H 0.4025 0.0414 0.7838 0.039 Uiso 1 1 calc R A 1
C5 C 0.31431(10) 0.0292(2) 0.78238(9) 0.0241(5) Uani 1 1 d . A 1
C6 C 0.30297(9) 0.0392(2) 0.84580(9) 0.0240(5) Uani 1 1 d . A 1
C7 C 0.34493(10) 0.0755(2) 0.88779(9) 0.0267(5) Uani 1 1 d . A 1
O2 O 0.40072(7) 0.10398(18) 0.86905(6) 0.0341(4) Uani 1 1 d . A 1
C8 C 0.33227(11) 0.0818(3) 0.94834(10) 0.0332(5) Uani 1 1 d . A 1
H8 H 0.3614 0.1106 0.9755 0.040 Uiso 1 1 calc R A 1
C9 C 0.27799(10) 0.0465(2) 0.96757(9) 0.0298(5) Uani 1 1 d . A 1
C10 C 0.26692(13) 0.0484(3) 1.03218(10) 0.0386(6) Uani 1 1 d D A 1
O3 O 0.30434(10) 0.0834(2) 1.06632(8) 0.0550(6) Uani 1 1 d . A 1
C11 C 0.23379(10) 0.0129(2) 0.92815(9) 0.0274(5) Uani 1 1 d . A 1
C12 C 0.24480(10) 0.0129(2) 0.86619(9) 0.0245(4) Uani 1 1 d . A 1
C13 C 0.26571(10) 0.0134(2) 0.74296(9) 0.0232(4) Uani 1 1 d . A 1
C14 C 0.27690(10) 0.0150(2) 0.68128(9) 0.0247(4) Uani 1 1 d . A 1
C15 C 0.24111(11) -0.0066(2) 0.57708(9) 0.0304(5) Uani 1 1 d . A 1
O6 O 0.20202(8) -0.0353(2) 0.54328(7) 0.0410(4) Uani 1 1 d . A 1
C16 C 0.23048(10) 0.0024(2) 0.64161(9) 0.0278(5) Uani 1 1 d . A 1
C17 C 0.17449(11) -0.0046(2) 0.66135(10) 0.0305(5) Uani 1 1 d . A 1
H17 H 0.1432 -0.0101 0.6341 0.037 Uiso 1 1 calc R A 1
C18 C 0.16295(10) -0.0035(2) 0.72153(10) 0.0281(5) Uani 1 1 d . A 1
O5 O 0.10556(7) -0.00985(19) 0.73978(7) 0.0355(4) Uani 1 1 d . A 1
C19 C 0.20734(10) -0.0028(2) 0.76379(9) 0.0244(4) Uani 1 1 d . A 1
C20 C 0.19728(10) -0.0132(2) 0.82747(10) 0.0254(5) Uani 1 1 d . A 1
C21 C 0.14298(11) -0.0480(3) 0.85077(11) 0.0321(5) Uani 1 1 d . A 1
H21 H 0.1116 -0.0687 0.8249 0.039 Uiso 1 1 calc R A 1
C22 C 0.13358(11) -0.0531(3) 0.91167(11) 0.0344(5) Uani 1 1 d . A 1
H22 H 0.0965 -0.0797 0.9265 0.041 Uiso 1 1 calc R A 1
C23 C 0.17755(11) -0.0201(2) 0.94945(10) 0.0331(5) Uani 1 1 d . A 1
C24 C 0.16495(12) -0.0208(3) 1.01316(11) 0.0390(6) Uani 1 1 d D A 1
O4 O 0.11647(9) -0.0474(2) 1.03208(8) 0.0521(5) Uani 1 1 d . A 1
C61 C 0.31112(11) 0.0146(2) 0.49346(9) 0.0311(5) Uani 1 1 d D . .
H61 H 0.3521 0.0487 0.4889 0.037 Uiso 1 1 calc R A 1
C62 C 0.27300(12) 0.1147(3) 0.45754(10) 0.0388(6) Uani 1 1 d D A .
H62A H 0.2772 0.2130 0.4724 0.047 Uiso 1 1 calc R . .
H62B H 0.2316 0.0867 0.4614 0.047 Uiso 1 1 calc R . .
C63 C 0.29132(13) 0.1080(3) 0.39279(10) 0.0438(6) Uani 1 1 d D . .
H63A H 0.2646 0.1675 0.3691 0.053 Uiso 1 1 calc R A .
H63B H 0.3311 0.1473 0.3886 0.053 Uiso 1 1 calc R . .
C64 C 0.29034(12) -0.0419(3) 0.36962(11) 0.0441(6) Uani 1 1 d D A .
H64A H 0.3043 -0.0423 0.3285 0.053 Uiso 1 1 calc R . .
H64B H 0.2498 -0.0776 0.3699 0.053 Uiso 1 1 calc R . .
C65 C 0.32821(12) -0.1397(3) 0.40610(10) 0.0385(6) Uani 1 1 d D . .
H65A H 0.3694 -0.1097 0.4027 0.046 Uiso 1 1 calc R A .
H65B H 0.3250 -0.2379 0.3909 0.046 Uiso 1 1 calc R . .
C66 C 0.30970(11) -0.1364(2) 0.47080(10) 0.0343(5) Uani 1 1 d D A .
H66A H 0.2698 -0.1754 0.4748 0.041 Uiso 1 1 calc R . .
H66B H 0.3364 -0.1963 0.4943 0.041 Uiso 1 1 calc R . .
N2 N 0.21082(10) 0.0101(2) 1.05124(8) 0.0386(5) Uani 0.722(5) 1 d PDU A 1
C67 C 0.19350(17) 0.0048(4) 1.11458(14) 0.0258(8) Uani 0.722(5) 1 d PDU A 1
H67 H 0.1531 -0.0350 1.1165 0.031 Uiso 0.722(5) 1 calc PR A 1
C68 C 0.23282(19) -0.0947(4) 1.14813(13) 0.0317(8) Uani 0.722(5) 1 d PDU A 1
H68A H 0.2737 -0.0625 1.1448 0.038 Uiso 0.722(5) 1 calc PR A 1
H68B H 0.2301 -0.1916 1.1314 0.038 Uiso 0.722(5) 1 calc PR A 1
C69 C 0.2143(3) -0.0970(6) 1.2132(2) 0.0334(15) Uani 0.722(5) 1 d PDU A 1
H69A H 0.1758 -0.1436 1.2165 0.040 Uiso 0.722(5) 1 calc PR A 1
H69B H 0.2427 -0.1542 1.2358 0.040 Uiso 0.722(5) 1 calc PR A 1
C70 C 0.21080(15) 0.0492(4) 1.23921(14) 0.0331(9) Uani 0.722(5) 1 d PDU A 1
H70A H 0.2503 0.0911 1.2407 0.040 Uiso 0.722(5) 1 calc PR A 1
H70B H 0.1961 0.0424 1.2800 0.040 Uiso 0.722(5) 1 calc PR A 1
C71 C 0.1709(3) 0.1467(5) 1.2039(2) 0.0302(12) Uani 0.722(5) 1 d PDU A 1
H71A H 0.1713 0.2432 1.2212 0.036 Uiso 0.722(5) 1 calc PR A 1
H71B H 0.1305 0.1104 1.2054 0.036 Uiso 0.722(5) 1 calc PR A 1
C72 C 0.1914(3) 0.1538(7) 1.1398(3) 0.0334(12) Uani 0.722(5) 1 d PDU A 1
H72A H 0.1643 0.2131 1.1166 0.040 Uiso 0.722(5) 1 calc PR A 1
H72B H 0.2306 0.1975 1.1379 0.040 Uiso 0.722(5) 1 calc PR A 1
N2B N 0.21082(10) 0.0101(2) 1.05124(8) 0.0386(5) Uani 0.278(5) 1 d PDU A 2
C67B C 0.2180(5) 0.0230(10) 1.1198(4) 0.0258(8) Uani 0.278(5) 1 d PDU A 2
H67B H 0.2598 0.0388 1.1303 0.031 Uiso 0.278(5) 1 calc PR A 2
C68B C 0.1970(5) -0.1184(9) 1.1436(4) 0.036(2) Uani 0.278(5) 1 d PDU A 2
H68C H 0.2220 -0.1961 1.1287 0.044 Uiso 0.278(5) 1 calc PR A 2
H68D H 0.1566 -0.1364 1.1304 0.044 Uiso 0.278(5) 1 calc PR A 2
C69B C 0.1992(6) -0.1145(14) 1.2111(5) 0.023(3) Uani 0.278(5) 1 d PDU A 2
H69C H 0.1832 -0.2041 1.2272 0.028 Uiso 0.278(5) 1 calc PR A 2
H69D H 0.2401 -0.1057 1.2243 0.028 Uiso 0.278(5) 1 calc PR A 2
C70B C 0.1638(4) 0.0111(10) 1.2339(4) 0.042(3) Uani 0.278(5) 1 d PDU A 2
H70C H 0.1661 0.0143 1.2773 0.051 Uiso 0.278(5) 1 calc PR A 2
H70D H 0.1224 -0.0010 1.2227 0.051 Uiso 0.278(5) 1 calc PR A 2
C71B C 0.1870(8) 0.1506(16) 1.2083(7) 0.040(4) Uani 0.278(5) 1 d PDU A 2
H71C H 0.2285 0.1629 1.2191 0.048 Uiso 0.278(5) 1 calc PR A 2
H71D H 0.1648 0.2317 1.2246 0.048 Uiso 0.278(5) 1 calc PR A 2
C72B C 0.1807(10) 0.1470(18) 1.1408(7) 0.0334(12) Uani 0.278(5) 1 d PDU A 2
H72C H 0.1394 0.1324 1.1296 0.040 Uiso 0.278(5) 1 calc PR A 2
H72D H 0.1944 0.2372 1.1234 0.040 Uiso 0.278(5) 1 calc PR A 2
C73 C 0.06315(9) 0.0480(3) 0.70174(10) 0.0333(5) Uani 1 1 d D . .
C74 C 0.05624(10) 0.1928(3) 0.70019(11) 0.0370(5) Uani 1 1 d D A .
C75 C 0.01311(11) 0.2469(3) 0.66303(12) 0.0416(6) Uani 1 1 d D . .
H75 H 0.0076 0.3467 0.6602 0.050 Uiso 1 1 calc R A .
C76 C -0.02168(10) 0.1562(3) 0.63025(11) 0.0394(6) Uani 1 1 d D A .
H76 H -0.0512 0.1939 0.6055 0.047 Uiso 1 1 calc R . .
C77 C -0.01345(10) 0.0113(3) 0.63358(11) 0.0395(6) Uani 1 1 d D . .
H77 H -0.0377 -0.0497 0.6111 0.047 Uiso 1 1 calc R A .
C78 C 0.02951(10) -0.0479(3) 0.66904(11) 0.0362(6) Uani 1 1 d D A .
C79 C 0.44179(10) 0.1638(3) 0.90846(10) 0.0330(5) Uani 1 1 d D . .
C80 C 0.44728(11) 0.3114(3) 0.90856(11) 0.0378(5) Uani 1 1 d D A .
C81 C 0.49136(12) 0.3674(3) 0.94352(12) 0.0436(6) Uani 1 1 d D . .
H81 H 0.4965 0.4674 0.9452 0.052 Uiso 1 1 calc R A .
C82 C 0.52767(11) 0.2810(3) 0.97569(11) 0.0421(6) Uani 1 1 d D A .
H82 H 0.5580 0.3218 0.9985 0.051 Uiso 1 1 calc R . .
C83 C 0.52032(11) 0.1340(3) 0.97506(11) 0.0391(6) Uani 1 1 d D . .
H83 H 0.5453 0.0755 0.9979 0.047 Uiso 1 1 calc R A .
C84 C 0.47659(11) 0.0723(3) 0.94117(10) 0.0356(5) Uani 1 1 d D A .
C85 C 0.09220(11) 0.2935(3) 0.73811(12) 0.0432(6) Uani 1 1 d . . .
H85 H 0.1253 0.2377 0.7550 0.052 Uiso 1 1 calc R A .
C86 C 0.05632(15) 0.3488(4) 0.78867(13) 0.0607(8) Uani 1 1 d . A .
H86A H 0.0789 0.4197 0.8105 0.091 Uiso 1 1 calc R . .
H86B H 0.0461 0.2700 0.8148 0.091 Uiso 1 1 calc R . .
H86C H 0.0206 0.3927 0.7735 0.091 Uiso 1 1 calc R . .
C87 C 0.11793(16) 0.4136(4) 0.70247(15) 0.0692(10) Uani 1 1 d . A .
H87A H 0.1419 0.3744 0.6708 0.104 Uiso 1 1 calc R . .
H87B H 0.1422 0.4733 0.7279 0.104 Uiso 1 1 calc R . .
H87C H 0.0864 0.4709 0.6857 0.104 Uiso 1 1 calc R . .
C88 C 0.03865(13) -0.2068(3) 0.67382(13) 0.0478(7) Uani 0.50 1 d P A 1
H88 H 0.0688 -0.2244 0.7047 0.057 Uiso 0.50 1 calc PR A 1
C89 C -0.0101(4) -0.2842(13) 0.6881(7) 0.083(5) Uani 0.372(10) 1 d P A 1
H89A H -0.0244 -0.2546 0.7267 0.125 Uiso 0.372(10) 1 calc PR A 1
H89B H -0.0003 -0.3855 0.6891 0.125 Uiso 0.372(10) 1 calc PR A 1
H89C H -0.0405 -0.2678 0.6586 0.125 Uiso 0.372(10) 1 calc PR A 1
C90 C 0.0658(7) -0.2608(11) 0.6092(4) 0.075(4) Uani 0.372(10) 1 d P A 1
H90A H 0.0738 -0.3630 0.6109 0.112 Uiso 0.372(10) 1 calc PR A 1
H90B H 0.1019 -0.2093 0.6010 0.112 Uiso 0.372(10) 1 calc PR A 1
H90C H 0.0374 -0.2417 0.5781 0.112 Uiso 0.372(10) 1 calc PR A 1
C88B C 0.03865(13) -0.2068(3) 0.67382(13) 0.0478(7) Uani 0.50 1 d P A 2
H88B H 0.0812 -0.2266 0.6787 0.057 Uiso 0.50 1 calc PR A 2
C89B C 0.0040(2) -0.2621(5) 0.7319(3) 0.0554(16) Uani 0.628(10) 1 d P A 2
H89D H -0.0380 -0.2469 0.7266 0.083 Uiso 0.628(10) 1 calc PR A 2
H89E H 0.0174 -0.2090 0.7664 0.083 Uiso 0.628(10) 1 calc PR A 2
H89F H 0.0116 -0.3636 0.7377 0.083 Uiso 0.628(10) 1 calc PR A 2
C90B C 0.0163(4) -0.2890(5) 0.6228(3) 0.066(2) Uani 0.628(10) 1 d P A 2
H90D H -0.0264 -0.2866 0.6228 0.099 Uiso 0.628(10) 1 calc PR A 2
H90E H 0.0296 -0.3877 0.6257 0.099 Uiso 0.628(10) 1 calc PR A 2
H90F H 0.0310 -0.2469 0.5863 0.099 Uiso 0.628(10) 1 calc PR A 2
C92 C 0.4890(12) -0.177(2) 0.9932(8) 0.053(6) Uani 0.186(16) 1 d PDU A 1
H92A H 0.5053 -0.2669 0.9788 0.080 Uiso 0.186(16) 1 calc PR A 1
H92B H 0.4559 -0.1970 1.0192 0.080 Uiso 0.186(16) 1 calc PR A 1
H92C H 0.5189 -0.1249 1.0149 0.080 Uiso 0.186(16) 1 calc PR A 1
C91 C 0.46810(12) -0.0870(3) 0.94064(11) 0.0433(6) Uani 0.186(16) 1 d PDU A 1
H91 H 0.4266 -0.1102 0.9313 0.052 Uiso 0.186(16) 1 calc PR A 1
C93 C 0.5085(9) -0.146(2) 0.8921(8) 0.045(5) Uani 0.186(16) 1 d PDU A 1
H93A H 0.4850 -0.1740 0.8581 0.067 Uiso 0.186(16) 1 calc PR A 1
H93B H 0.5295 -0.2292 0.9071 0.067 Uiso 0.186(16) 1 calc PR A 1
H93C H 0.5365 -0.0728 0.8805 0.067 Uiso 0.186(16) 1 calc PR A 1
C92B C 0.4566(4) -0.1412(6) 1.0038(2) 0.069(2) Uani 0.814(16) 1 d PDU A 2
H92D H 0.4507 -0.2443 1.0031 0.103 Uiso 0.814(16) 1 calc PR A 2
H92E H 0.4216 -0.0950 1.0196 0.103 Uiso 0.814(16) 1 calc PR A 2
H92F H 0.4901 -0.1185 1.0288 0.103 Uiso 0.814(16) 1 calc PR A 2
C91B C 0.46810(12) -0.0870(3) 0.94064(11) 0.0433(6) Uani 0.814(16) 1 d PDU A 2
H91B H 0.4329 -0.1085 0.9164 0.052 Uiso 0.814(16) 1 calc PR A 2
C93B C 0.5197(2) -0.1615(7) 0.9130(4) 0.0692(17) Uani 0.814(16) 1 d PDU A 2
H93D H 0.5251 -0.1267 0.8728 0.104 Uiso 0.814(16) 1 calc PR A 2
H93E H 0.5125 -0.2642 0.9122 0.104 Uiso 0.814(16) 1 calc PR A 2
H93F H 0.5548 -0.1419 0.9360 0.104 Uiso 0.814(16) 1 calc PR A 2
C95 C 0.3871(9) 0.5426(17) 0.9005(8) 0.060(3) Uani 0.53(2) 1 d PDU A 1
H95A H 0.4192 0.5877 0.9219 0.090 Uiso 0.53(2) 1 calc PR A 1
H95B H 0.3556 0.5196 0.9280 0.090 Uiso 0.53(2) 1 calc PR A 1
H95C H 0.3725 0.6078 0.8704 0.090 Uiso 0.53(2) 1 calc PR A 1
C94 C 0.40897(12) 0.4060(3) 0.87136(11) 0.0442(6) Uani 0.53(2) 1 d PDU A 1
H94 H 0.3732 0.3487 0.8634 0.053 Uiso 0.53(2) 1 calc PR A 1
C96 C 0.4347(4) 0.4388(12) 0.8105(3) 0.050(2) Uani 0.53(2) 1 d PDU A 1
H96A H 0.4720 0.4885 0.8152 0.075 Uiso 0.53(2) 1 calc PR A 1
H96B H 0.4076 0.4989 0.7885 0.075 Uiso 0.53(2) 1 calc PR A 1
H96C H 0.4411 0.3497 0.7892 0.075 Uiso 0.53(2) 1 calc PR A 1
C96B C 0.4521(6) 0.4829(13) 0.8277(6) 0.067(3) Uani 0.47(2) 1 d PDU A 2
H96D H 0.4302 0.5500 0.8033 0.101 Uiso 0.47(2) 1 calc PR A 2
H96E H 0.4710 0.4120 0.8026 0.101 Uiso 0.47(2) 1 calc PR A 2
H96F H 0.4817 0.5343 0.8502 0.101 Uiso 0.47(2) 1 calc PR A 2
C94B C 0.40897(12) 0.4060(3) 0.87136(11) 0.0442(6) Uani 0.47(2) 1 d PDU A 2
H94B H 0.3781 0.3511 0.8502 0.053 Uiso 0.47(2) 1 calc PR A 2
C95B C 0.3835(9) 0.5207(17) 0.9103(8) 0.051(3) Uani 0.47(2) 1 d PDU A 2
H95D H 0.3672 0.4773 0.9459 0.077 Uiso 0.47(2) 1 calc PR A 2
H95E H 0.3526 0.5709 0.8891 0.077 Uiso 0.47(2) 1 calc PR A 2
H95F H 0.4141 0.5882 0.9213 0.077 Uiso 0.47(2) 1 calc PR A 2

loop_
_atom_site_aniso_label
_atom_site_aniso_U_11
_atom_site_aniso_U_22
_atom_site_aniso_U_33
_atom_site_aniso_U_23
_atom_site_aniso_U_13
_atom_site_aniso_U_12
N1 0.0318(11) 0.0398(10) 0.0145(9) -0.0010(7) 0.0018(8) -0.0024(8)
C1 0.0276(13) 0.0427(13) 0.0223(11) -0.0052(9) 0.0016(10) -0.0046(10)
O1 0.0326(10) 0.0735(12) 0.0211(8) -0.0060(8) 0.0051(7) -0.0106(9)
C2 0.0271(12) 0.0354(12) 0.0207(11) -0.0016(9) 0.0040(9) -0.0043(9)
C3 0.0238(12) 0.0600(15) 0.0212(12) -0.0087(10) 0.0042(10) -0.0072(10)
C4 0.0272(13) 0.0497(14) 0.0211(11) -0.0068(10) -0.0019(9) -0.0066(10)
C5 0.0196(11) 0.0345(11) 0.0181(11) -0.0016(8) -0.0014(8) -0.0002(8)
C6 0.0251(12) 0.0301(10) 0.0168(10) -0.0001(8) -0.0029(9) 0.0032(8)
C7 0.0256(12) 0.0371(11) 0.0175(10) 0.0016(9) -0.0011(8) 0.0006(9)
O2 0.0259(8) 0.0561(10) 0.0203(8) -0.0025(7) -0.0062(7) -0.0061(7)
C8 0.0387(14) 0.0401(12) 0.0207(11) -0.0018(9) -0.0072(10) -0.0022(10)
C9 0.0378(13) 0.0348(12) 0.0167(11) 0.0016(8) 0.0005(9) 0.0027(9)
C10 0.0613(18) 0.0375(13) 0.0170(12) 0.0001(9) -0.0028(12) 0.0006(12)
O3 0.0732(15) 0.0728(13) 0.0189(9) -0.0012(9) -0.0032(9) -0.0194(11)
C11 0.0349(13) 0.0292(11) 0.0182(11) 0.0020(8) 0.0051(9) 0.0056(9)
C12 0.0264(11) 0.0300(11) 0.0171(10) 0.0016(8) 0.0011(9) 0.0041(8)
C13 0.0251(12) 0.0276(10) 0.0171(10) -0.0010(8) 0.0006(9) 0.0012(8)
C14 0.0220(10) 0.0340(11) 0.0180(10) -0.0024(8) 0.0010(9) -0.0006(9)
C15 0.0319(13) 0.0414(13) 0.0180(11) -0.0008(9) -0.0062(10) -0.0002(10)
O6 0.0354(10) 0.0667(12) 0.0210(8) -0.0019(8) -0.0031(8) -0.0066(8)
C16 0.0294(12) 0.0376(12) 0.0165(10) -0.0014(9) -0.0017(9) 0.0005(9)
C17 0.0259(12) 0.0444(13) 0.0211(11) -0.0033(9) -0.0076(9) 0.0031(9)
C18 0.0231(12) 0.0372(11) 0.0239(11) 0.0003(9) 0.0010(9) 0.0011(9)
O5 0.0204(8) 0.0609(10) 0.0251(8) -0.0010(7) -0.0004(7) 0.0043(7)
C19 0.0251(11) 0.0287(11) 0.0193(10) -0.0012(8) -0.0002(9) 0.0006(9)
C20 0.0250(12) 0.0320(11) 0.0193(11) 0.0000(8) 0.0013(9) 0.0017(9)
C21 0.0266(12) 0.0438(13) 0.0260(12) 0.0021(10) 0.0026(10) 0.0024(10)
C22 0.0272(12) 0.0489(13) 0.0269(12) 0.0048(10) 0.0078(10) 0.0028(10)
C23 0.0381(14) 0.0386(12) 0.0226(12) 0.0044(9) 0.0109(10) 0.0054(10)
C24 0.0453(16) 0.0477(14) 0.0241(12) 0.0068(10) 0.0074(11) 0.0099(11)
O4 0.0470(12) 0.0770(14) 0.0322(11) 0.0162(9) 0.0231(9) 0.0123(10)
C61 0.0343(13) 0.0432(13) 0.0157(11) -0.0005(9) 0.0040(9) -0.0042(10)
C62 0.0526(16) 0.0405(13) 0.0233(12) 0.0015(10) 0.0021(11) -0.0001(11)
C63 0.0530(17) 0.0541(16) 0.0244(13) 0.0105(11) 0.0002(11) 0.0000(12)
C64 0.0482(16) 0.0644(17) 0.0196(12) -0.0024(11) 0.0016(12) -0.0024(13)
C65 0.0498(16) 0.0470(14) 0.0186(11) -0.0057(10) 0.0065(11) -0.0055(11)
C66 0.0424(14) 0.0391(12) 0.0213(11) 0.0012(9) 0.0029(10) -0.0005(10)
N2 0.0534(13) 0.0441(11) 0.0184(10) 0.0039(8) 0.0125(9) 0.0066(9)
C67 0.0200(19) 0.0415(15) 0.0160(13) 0.0013(10) 0.0018(15) -0.0080(15)
C68 0.039(2) 0.0371(17) 0.0193(16) 0.0048(12) 0.0030(14) 0.0077(15)
C69 0.031(3) 0.045(3) 0.024(2) 0.0055(16) 0.0001(17) -0.002(2)
C70 0.0333(19) 0.0478(18) 0.0181(15) 0.0014(13) -0.0001(13) -0.0034(14)
C71 0.032(3) 0.0354(18) 0.0229(19) -0.0006(14) 0.0053(18) 0.0002(17)
C72 0.040(3) 0.0391(14) 0.0206(11) 0.0011(10) 0.0011(15) 0.0004(16)
N2B 0.0534(13) 0.0441(11) 0.0184(10) 0.0039(8) 0.0125(9) 0.0066(9)
C67B 0.0200(19) 0.0415(15) 0.0160(13) 0.0013(10) 0.0018(15) -0.0080(15)
C68B 0.036(4) 0.039(4) 0.034(4) -0.003(3) 0.001(3) 0.006(3)
C69B 0.027(5) 0.025(4) 0.018(4) 0.001(3) 0.001(3) -0.003(4)
C70B 0.044(4) 0.055(4) 0.028(4) 0.000(3) 0.000(3) -0.002(3)
C71B 0.040(6) 0.047(5) 0.032(5) -0.001(4) 0.007(4) 0.002(4)
C72B 0.040(3) 0.0391(14) 0.0206(11) 0.0011(10) 0.0011(15) 0.0004(16)
C73 0.0190(11) 0.0565(15) 0.0244(11) -0.0018(10) 0.0004(9) 0.0028(10)
C74 0.0232(12) 0.0549(15) 0.0329(12) -0.0073(11) -0.0013(10) 0.0030(10)
C75 0.0303(14) 0.0491(14) 0.0454(15) -0.0027(12) -0.0022(11) 0.0058(11)
C76 0.0252(12) 0.0574(15) 0.0354(13) 0.0046(12) -0.0051(10) 0.0004(11)
C77 0.0256(13) 0.0576(16) 0.0354(13) -0.0003(12) -0.0082(10) -0.0027(11)
C78 0.0250(12) 0.0538(14) 0.0297(13) -0.0011(11) -0.0010(10) -0.0018(11)
C79 0.0282(12) 0.0504(14) 0.0205(10) -0.0048(10) -0.0051(9) -0.0069(10)
C80 0.0346(13) 0.0542(14) 0.0247(11) -0.0026(11) 0.0025(10) -0.0053(11)
C81 0.0441(16) 0.0504(14) 0.0363(14) -0.0054(11) 0.0005(12) -0.0103(12)
C82 0.0341(14) 0.0611(16) 0.0311(13) -0.0094(12) -0.0032(11) -0.0097(12)
C83 0.0294(13) 0.0623(16) 0.0257(12) -0.0018(11) -0.0073(10) -0.0001(11)
C84 0.0324(13) 0.0519(14) 0.0226(12) -0.0004(10) -0.0031(10) -0.0034(10)
C85 0.0316(14) 0.0525(15) 0.0456(15) -0.0105(12) -0.0102(12) 0.0055(11)
C86 0.058(2) 0.084(2) 0.0403(16) -0.0185(15) -0.0031(14) -0.0094(16)
C87 0.060(2) 0.096(3) 0.0523(19) -0.0121(18) -0.0028(16) -0.0304(18)
C88 0.0431(16) 0.0494(14) 0.0508(16) -0.0035(13) -0.0144(13) -0.0001(12)
C89 0.047(6) 0.095(8) 0.107(13) 0.031(8) 0.016(6) 0.006(5)
C90 0.098(11) 0.067(6) 0.059(6) -0.017(5) -0.007(6) 0.025(6)
C88B 0.0431(16) 0.0494(14) 0.0508(16) -0.0035(13) -0.0144(13) -0.0001(12)
C89B 0.053(3) 0.052(3) 0.061(4) 0.017(3) 0.007(3) -0.001(2)
C90B 0.095(6) 0.044(3) 0.058(3) -0.008(2) -0.035(4) 0.001(3)
C92 0.059(10) 0.059(8) 0.041(8) 0.000(6) -0.009(7) 0.002(7)
C91 0.0393(14) 0.0508(13) 0.0399(13) 0.0044(11) -0.0143(11) -0.0056(11)
C93 0.026(8) 0.032(7) 0.076(8) 0.009(7) -0.009(6) 0.008(6)
C92B 0.097(5) 0.061(3) 0.048(2) 0.018(2) -0.020(3) -0.020(3)
C91B 0.0393(14) 0.0508(13) 0.0399(13) 0.0044(11) -0.0143(11) -0.0056(11)
C93B 0.046(3) 0.050(3) 0.111(4) -0.003(3) -0.018(3) 0.014(2)
C95 0.054(5) 0.074(5) 0.051(5) -0.011(4) -0.010(4) 0.010(4)
C94 0.0473(15) 0.0500(14) 0.0352(13) 0.0044(11) 0.0042(11) 0.0006(11)
C96 0.047(4) 0.079(5) 0.025(3) 0.008(3) -0.007(3) 0.018(3)
C96B 0.081(5) 0.088(5) 0.033(4) 0.015(4) 0.016(4) 0.020(4)
C94B 0.0473(15) 0.0500(14) 0.0352(13) 0.0044(11) 0.0042(11) 0.0006(11)
C95B 0.035(4) 0.068(5) 0.051(5) -0.001(4) 0.002(4) 0.009(4)

loop_
_atom_type_symbol
_atom_type_description
_atom_type_scat_dispersion_real
_atom_type_scat_dispersion_imag
_atom_type_scat_source
C C 0.0033 0.0016 'International Tables Vol C Tables 4.2.6.8 and 6.1.1.4'
H H 0.0000 0.0000 'International Tables Vol C Tables 4.2.6.8 and 6.1.1.4'
N N 0.0061 0.0033 'International Tables Vol C Tables 4.2.6.8 and 6.1.1.4'
O O 0.0106 0.0060 'International Tables Vol C Tables 4.2.6.8 and 6.1.1.4'

loop_
_geom_angle_atom_site_label_1
_geom_angle_atom_site_label_2
_geom_angle_atom_site_label_3
_geom_angle
C15 N1 C1 123.71(18)
C15 N1 C61 119.70(18)
C1 N1 C61 116.16(19)
O1 C1 N1 121.7(2)
O1 C1 C2 121.2(2)
N1 C1 C2 117.2(2)
C3 C2 C14 119.4(2)
C3 C2 C1 119.3(2)
C14 C2 C1 121.3(2)
C2 C3 C4 120.5(2)
C3 C4 C5 122.8(2)
C4 C5 C13 117.88(19)
C4 C5 C6 123.30(19)
C13 C5 C6 118.82(19)
C7 C6 C12 117.47(19)
C7 C6 C5 124.41(19)
C12 C6 C5 118.12(18)
O2 C7 C6 118.42(18)
O2 C7 C8 119.12(19)
C6 C7 C8 122.5(2)
C7 O2 C79 119.98(16)
C9 C8 C7 119.5(2)
C8 C9 C11 121.00(19)
C8 C9 C10 118.0(2)
C11 C9 C10 121.0(2)
O3 C10 N2 121.6(2)
O3 C10 C9 121.2(2)
N2 C10 C9 117.2(2)
C9 C11 C23 119.63(19)
C9 C11 C12 120.4(2)
C23 C11 C12 119.9(2)
C20 C12 C11 118.3(2)
C20 C12 C6 122.82(19)
C11 C12 C6 118.84(19)
C14 C13 C19 119.74(19)
C14 C13 C5 118.22(19)
C19 C13 C5 122.03(18)
C16 C14 C2 119.18(19)
C16 C14 C13 119.75(19)
C2 C14 C13 121.07(19)
O6 C15 N1 121.8(2)
O6 C15 C16 121.1(2)
N1 C15 C16 117.04(19)
C17 C16 C14 120.55(19)
C17 C16 C15 118.4(2)
C14 C16 C15 121.0(2)
C16 C17 C18 120.1(2)
O5 C18 C17 118.4(2)
O5 C18 C19 119.11(19)
C17 C18 C19 122.4(2)
C18 O5 C73 117.11(17)
C18 C19 C13 117.00(18)
C18 C19 C20 124.2(2)
C13 C19 C20 118.76(19)
C21 C20 C12 119.3(2)
C21 C20 C19 122.1(2)
C12 C20 C19 118.60(19)
C20 C21 C22 121.4(2)
C23 C22 C21 120.1(2)
C22 C23 C11 120.7(2)
C22 C23 C24 118.3(2)
C11 C23 C24 121.1(2)
O4 C24 N2 120.8(2)
O4 C24 C23 121.7(3)
N2 C24 C23 117.5(2)
N1 C61 C66 110.58(18)
N1 C61 C62 113.22(19)
C66 C61 C62 112.7(2)
C61 C62 C63 109.5(2)
C64 C63 C62 111.8(2)
C63 C64 C65 111.6(2)
C64 C65 C66 110.8(2)
C61 C66 C65 109.92(19)
C24 N2 C10 123.6(2)
C24 N2 C67 113.0(2)
C10 N2 C67 123.3(2)
N2 C67 C68 110.5(3)
N2 C67 C72 110.1(3)
C68 C67 C72 113.6(4)
C67 C68 C69 109.3(3)
C70 C69 C68 112.5(4)
C69 C70 C71 112.0(4)
C70 C71 C72 110.1(4)
C67 C72 C71 109.3(5)
C68B C67B C72B 112.3(11)
C67B C68B C69B 109.0(8)
C70B C69B C68B 109.9(9)
C69B C70B C71B 110.5(10)
C70B C71B C72B 109.0(13)
C67B C72B C71B 106.1(12)
C74 C73 C78 124.2(2)
C74 C73 O5 118.6(2)
C78 C73 O5 117.2(2)
C73 C74 C75 117.3(2)
C73 C74 C85 122.7(2)
C75 C74 C85 120.0(2)
C76 C75 C74 120.6(3)
C77 C76 C75 120.0(2)
C76 C77 C78 121.7(2)
C77 C78 C73 116.2(2)
C77 C78 C88 122.4(2)
C73 C78 C88 121.4(2)
C84 C79 C80 124.3(2)
C84 C79 O2 118.3(2)
C80 C79 O2 117.2(2)
C81 C80 C79 116.4(2)
C81 C80 C94 121.4(2)
C79 C80 C94 122.2(2)
C82 C81 C80 121.4(3)
C81 C82 C83 120.5(2)
C82 C83 C84 120.5(2)
C79 C84 C83 116.9(2)
C79 C84 C91 122.4(2)
C83 C84 C91 120.7(2)
C86 C85 C87 111.4(3)
C86 C85 C74 110.6(2)
C87 C85 C74 111.8(2)
C89 C88 C78 115.3(5)
C89 C88 C90 110.4(8)
C78 C88 C90 106.7(4)
C84 C91 C92 119.9(8)
C84 C91 C93 106.6(9)
C92 C91 C93 99.8(10)
C80 C94 C95 116.2(8)
C80 C94 C96 113.5(3)
C95 C94 C96 110.4(8)

loop_
_geom_bond_atom_site_label_1
_geom_bond_atom_site_label_2
_geom_bond_distance
N1 C15 1.395(3)
N1 C1 1.399(3)
N1 C61 1.495(3)
C1 O1 1.216(3)
C1 C2 1.486(3)
C2 C3 1.374(3)
C2 C14 1.407(3)
C3 C4 1.384(3)
C4 C5 1.393(3)
C5 C13 1.440(3)
C5 C6 1.471(3)
C6 C7 1.399(3)
C6 C12 1.436(3)
C7 O2 1.377(3)
C7 C8 1.410(3)
O2 C79 1.418(3)
C8 C9 1.362(3)
C9 C11 1.391(3)
C9 C10 1.493(3)
C10 O3 1.205(3)
C10 N2 1.406(3)
C11 C23 1.414(3)
C11 C12 1.434(3)
C12 C20 1.424(3)
C13 C14 1.428(3)
C13 C19 1.430(3)
C14 C16 1.402(3)
C15 O6 1.213(3)
C15 C16 1.492(3)
C16 C17 1.363(3)
C17 C18 1.396(3)
C18 O5 1.383(3)
C18 C19 1.402(3)
O5 C73 1.412(3)
C19 C20 1.472(3)
C20 C21 1.394(3)
C21 C22 1.404(3)
C22 C23 1.362(4)
C23 C24 1.480(3)
C24 O4 1.219(3)
C24 N2 1.395(4)
C61 C66 1.512(3)
C61 C62 1.524(3)
C62 C63 1.535(3)
C63 C64 1.506(4)
C64 C65 1.514(4)
C65 C66 1.534(3)
N2 C67 1.497(4)
C67 C68 1.509(5)
C67 C72 1.517(7)
C68 C69 1.541(6)
C69 C70 1.501(6)
C70 C71 1.525(6)
C71 C72 1.534(6)
C67B C68B 1.516(11)
C67B C72B 1.525(14)
C68B C69B 1.538(12)
C69B C70B 1.526(12)
C70B C71B 1.532(14)
C71B C72B 1.545(14)
C73 C74 1.373(4)
C73 C78 1.402(3)
C74 C75 1.398(4)
C74 C85 1.525(3)
C75 C76 1.387(4)
C76 C77 1.378(4)
C77 C78 1.391(3)
C78 C88 1.514(4)
C79 C84 1.391(3)
C79 C80 1.394(4)
C80 C81 1.391(4)
C80 C94 1.511(4)
C81 C82 1.376(4)
C82 C83 1.393(4)
C83 C84 1.393(3)
C84 C91 1.512(4)
C85 C86 1.509(4)
C85 C87 1.512(5)
C88 C89 1.375(10)
C88 C90 1.676(11)
C92 C91 1.543(12)
C91 C93 1.545(8)
C95 C94 1.531(10)
C94 C96 1.538(6)

loop_
_geom_torsion_atom_site_label_1
_geom_torsion_atom_site_label_2
_geom_torsion_atom_site_label_3
_geom_torsion_atom_site_label_4
_geom_torsion
C15 N1 C1 O1 175.6(2)
C61 N1 C1 O1 3.2(3)
C15 N1 C1 C2 -4.6(3)
C61 N1 C1 C2 -177.07(19)
O1 C1 C2 C3 -1.8(4)
N1 C1 C2 C3 178.4(2)
O1 C1 C2 C14 178.7(2)
N1 C1 C2 C14 -1.1(3)
C14 C2 C3 C4 -2.0(4)
C1 C2 C3 C4 178.5(2)
C2 C3 C4 C5 -0.4(4)
C3 C4 C5 C13 3.4(4)
C3 C4 C5 C6 -175.7(2)
C4 C5 C6 C7 8.9(3)
C13 C5 C6 C7 -170.2(2)
C4 C5 C6 C12 -172.3(2)
C13 C5 C6 C12 8.6(3)
C12 C6 C7 O2 -178.70(19)
C5 C6 C7 O2 0.0(3)
C12 C6 C7 C8 2.2(3)
C5 C6 C7 C8 -179.1(2)
C6 C7 O2 C79 169.4(2)
C8 C7 O2 C79 -11.4(3)
O2 C7 C8 C9 -176.5(2)
C6 C7 C8 C9 2.6(3)
C7 C8 C9 C11 -4.1(3)
C7 C8 C9 C10 177.4(2)
C8 C9 C10 O3 1.8(4)
C11 C9 C10 O3 -176.7(2)
C8 C9 C10 N2 -179.3(2)
C11 C9 C10 N2 2.2(3)
C8 C9 C11 C23 -178.5(2)
C10 C9 C11 C23 -0.1(3)
C8 C9 C11 C12 0.9(3)
C10 C9 C11 C12 179.4(2)
C9 C11 C12 C20 -176.0(2)
C23 C11 C12 C20 3.4(3)
C9 C11 C12 C6 3.9(3)
C23 C11 C12 C6 -176.67(19)
C7 C6 C12 C20 174.6(2)
C5 C6 C12 C20 -4.2(3)
C7 C6 C12 C11 -5.3(3)
C5 C6 C12 C11 175.91(18)
C4 C5 C13 C14 -4.0(3)
C6 C5 C13 C14 175.16(18)
C4 C5 C13 C19 176.4(2)
C6 C5 C13 C19 -4.5(3)
C3 C2 C14 C16 -178.2(2)
C1 C2 C14 C16 1.3(3)
C3 C2 C14 C13 1.2(3)
C1 C2 C14 C13 -179.3(2)
C19 C13 C14 C16 0.8(3)
C5 C13 C14 C16 -178.85(19)
C19 C13 C14 C2 -178.5(2)
C5 C13 C14 C2 1.8(3)
C1 N1 C15 O6 -170.1(2)
C61 N1 C15 O6 2.1(3)
C1 N1 C15 C16 9.4(3)
C61 N1 C15 C16 -178.45(19)
C2 C14 C16 C17 -177.5(2)
C13 C14 C16 C17 3.1(3)
C2 C14 C16 C15 3.7(3)
C13 C14 C16 C15 -175.7(2)
O6 C15 C16 C17 -8.2(3)
N1 C15 C16 C17 172.3(2)
O6 C15 C16 C14 170.6(2)
N1 C15 C16 C14 -8.8(3)
C14 C16 C17 C18 -1.9(3)
C15 C16 C17 C18 176.9(2)
C16 C17 C18 O5 179.6(2)
C16 C17 C18 C19 -3.4(3)
C17 C18 O5 C73 -28.9(3)
C19 C18 O5 C73 154.0(2)
O5 C18 C19 C13 -175.94(19)
C17 C18 C19 C13 7.1(3)
O5 C18 C19 C20 2.1(3)
C17 C18 C19 C20 -174.9(2)
C14 C13 C19 C18 -5.7(3)
C5 C13 C19 C18 174.0(2)
C14 C13 C19 C20 176.23(19)
C5 C13 C19 C20 -4.1(3)
C11 C12 C20 C21 -4.7(3)
C6 C12 C20 C21 175.4(2)
C11 C12 C20 C19 175.52(18)
C6 C12 C20 C19 -4.4(3)
C18 C19 C20 C21 10.8(3)
C13 C19 C20 C21 -171.2(2)
C18 C19 C20 C12 -169.4(2)
C13 C19 C20 C12 8.5(3)
C12 C20 C21 C22 2.3(3)
C19 C20 C21 C22 -178.0(2)
C20 C21 C22 C23 1.7(4)
C21 C22 C23 C11 -3.1(3)
C21 C22 C23 C24 177.3(2)
C9 C11 C23 C22 179.9(2)
C12 C11 C23 C22 0.5(3)
C9 C11 C23 C24 -0.5(3)
C12 C11 C23 C24 -180.0(2)
C22 C23 C24 O4 -1.3(4)
C11 C23 C24 O4 179.1(2)
C22 C23 C24 N2 178.6(2)
C11 C23 C24 N2 -1.0(3)
C15 N1 C61 C66 -72.5(3)
C1 N1 C61 C66 100.2(2)
C15 N1 C61 C62 55.0(3)
C1 N1 C61 C62 -132.3(2)
N1 C61 C62 C63 177.8(2)
C66 C61 C62 C63 -55.8(3)
C61 C62 C63 C64 54.7(3)
C62 C63 C64 C65 -56.1(3)
C63 C64 C65 C66 56.3(3)
N1 C61 C66 C65 -175.4(2)
C62 C61 C66 C65 56.8(3)
C64 C65 C66 C61 -55.9(3)
O4 C24 N2 C10 -176.8(2)
C23 C24 N2 C10 3.3(3)
O4 C24 N2 C67 0.6(4)
C23 C24 N2 C67 -179.3(2)
O3 C10 N2 C24 175.0(3)
C9 C10 N2 C24 -3.9(3)
O3 C10 N2 C67 -2.1(4)
C9 C10 N2 C67 179.0(2)
C24 N2 C67 C68 125.5(3)
C10 N2 C67 C68 -57.1(4)
C24 N2 C67 C72 -108.3(4)
C10 N2 C67 C72 69.2(5)
N2 C67 C68 C69 179.5(4)
C72 C67 C68 C69 55.3(6)
C67 C68 C69 C70 -52.8(5)
C68 C69 C70 C71 54.9(5)
C69 C70 C71 C72 -56.4(6)
N2 C67 C72 C71 177.5(4)
C68 C67 C72 C71 -58.1(7)
C70 C71 C72 C67 56.6(7)
C72B C67B C68B C69B -60.0(15)
C67B C68B C69B C70B 55.8(13)
C68B C69B C70B C71B -58.0(14)
C69B C70B C71B C72B 61.7(16)
C68B C67B C72B C71B 62.4(18)
C70B C71B C72B C67B -61.7(19)
C18 O5 C73 C74 -78.3(3)
C18 O5 C73 C78 103.5(2)
C78 C73 C74 C75 -0.6(4)
O5 C73 C74 C75 -178.7(2)
C78 C73 C74 C85 177.7(2)
O5 C73 C74 C85 -0.4(3)
C73 C74 C75 C76 1.3(4)
C85 C74 C75 C76 -177.1(2)
C74 C75 C76 C77 -0.8(4)
C75 C76 C77 C78 -0.4(4)
C76 C77 C78 C73 1.0(4)
C76 C77 C78 C88 179.2(3)
C74 C73 C78 C77 -0.5(4)
O5 C73 C78 C77 177.6(2)
C74 C73 C78 C88 -178.7(2)
O5 C73 C78 C88 -0.6(3)
C7 O2 C79 C84 90.8(3)
C7 O2 C79 C80 -93.7(2)
C84 C79 C80 C81 0.9(4)
O2 C79 C80 C81 -174.4(2)
C84 C79 C80 C94 178.9(2)
O2 C79 C80 C94 3.7(3)
C79 C80 C81 C82 0.6(4)
C94 C80 C81 C82 -177.5(2)
C80 C81 C82 C83 -1.4(4)
C81 C82 C83 C84 0.9(4)
C80 C79 C84 C83 -1.3(4)
O2 C79 C84 C83 173.8(2)
C80 C79 C84 C91 178.6(2)
O2 C79 C84 C91 -6.2(3)
C82 C83 C84 C79 0.4(4)
C82 C83 C84 C91 -179.6(2)
C73 C74 C85 C86 -104.5(3)
C75 C74 C85 C86 73.8(3)
C73 C74 C85 C87 130.8(3)
C75 C74 C85 C87 -50.9(3)
C77 C78 C88 C89 -53.2(9)
C73 C78 C88 C89 124.9(8)
C77 C78 C88 C90 69.8(6)
C73 C78 C88 C90 -112.0(6)
C79 C84 C91 C92 -155.6(13)
C83 C84 C91 C92 24.3(13)
C79 C84 C91 C93 92.2(11)
C83 C84 C91 C93 -87.8(10)
C81 C80 C94 C95 -43.2(10)
C79 C80 C94 C95 138.8(10)
C81 C80 C94 C96 86.5(6)
C79 C80 C94 C96 -91.5(6)
